data_4349227
loop_
_publ_author_name
'Zhang, Ren-Chun'
'Wang, Jun-Jie'
'Yuan, Bai-Qing'
'Zhang, Jing-Chao'
'Zhou, Ling'
'Wang, Hai-Bin'
'Zhang, Dao-Jun'
'An, Yong-Lin'

_publ_section_title
;
 Syntheses and Characterization of Chiral Zeolitic Silver Halides Based on
 3-Rings.
;
_journal_issue 21
_journal_name_full 'Inorganic chemistry'
_journal_page_first 11593
_journal_page_last 11599
_journal_paper_doi 10.1021/acs.inorgchem.6b02121
_journal_volume 55
_journal_year 2016
_chemical_formula_sum 'C12 H25 Ag4 I6 N4'
_chemical_formula_weight 1418.24
_chemical_name_common AXZ-3(I)
_space_group_IT_number 155
_space_group_name_Hall 'R 3 2"'
_space_group_name_H-M_alt 'R 3 2 :H'
_symmetry_cell_setting trigonal
_symmetry_space_group_name_H-M 'R 3 2 :H'
_atom_sites_solution_hydrogens geom
_atom_sites_solution_primary direct
_atom_sites_solution_secondary difmap
_audit_creation_method SHELXL-97
_cell_angle_alpha 90.00
_cell_angle_beta 90.00
_cell_angle_gamma 120.00
_cell_formula_units_Z 3
_cell_length_a 13.0576(3)
_cell_length_b 13.0576(3)
_cell_length_c 14.1692(8)
_cell_measurement_reflns_used 3854
_cell_measurement_temperature 296(2)
_cell_measurement_theta_max 25.58
_cell_measurement_theta_min 3.12
_cell_volume 2092.20(14)
_computing_cell_refinement 'Bruker SAINT'
_computing_data_collection 'Bruker APEX2'
_computing_data_reduction 'Bruker SAINT'
_computing_molecular_graphics 'Bruker SHELXTL'
_computing_publication_material 'Bruker SHELXTL'
_computing_structure_refinement 'SHELXL-97 (Sheldrick, 2008)'
_computing_structure_solution 'SHELXS-97 (Sheldrick, 2008)'
_diffrn_ambient_temperature 296(2)
_diffrn_measured_fraction_theta_full 0.992
_diffrn_measured_fraction_theta_max 0.992
_diffrn_measurement_device_type 'Bruker APEX-II CCD'
_diffrn_measurement_method '\f and \w scans'
_diffrn_radiation_monochromator graphite
_diffrn_radiation_source 'fine-focus sealed tube'
_diffrn_radiation_type MoK\a
_diffrn_radiation_wavelength 0.71073
_diffrn_reflns_av_R_equivalents 0.0538
_diffrn_reflns_av_sigmaI/netI 0.0651
_diffrn_reflns_limit_h_max 14
_diffrn_reflns_limit_h_min -14
_diffrn_reflns_limit_k_max 15
_diffrn_reflns_limit_k_min -14
_diffrn_reflns_limit_l_max 16
_diffrn_reflns_limit_l_min -16
_diffrn_reflns_number 2780
_diffrn_reflns_theta_full 24.98
_diffrn_reflns_theta_max 24.98
_diffrn_reflns_theta_min 3.12
_exptl_absorpt_coefficient_mu 9.414
_exptl_absorpt_correction_type none
_exptl_crystal_colour Colorless
_exptl_crystal_density_diffrn 3.377
_exptl_crystal_density_method 'not measured'
_exptl_crystal_description Block
_exptl_crystal_F_000 1893
_exptl_crystal_size_max 0.1
_exptl_crystal_size_mid 0.1
_exptl_crystal_size_min 0.1
_refine_diff_density_max 1.038
_refine_diff_density_min -0.900
_refine_diff_density_rms 0.123
_refine_ls_abs_structure_details 'Flack H D (1983), Acta Cryst. A39, 876-881'
_refine_ls_abs_structure_Flack 0.02(3)
_refine_ls_extinction_method none
_refine_ls_goodness_of_fit_ref 1.064
_refine_ls_hydrogen_treatment mixed
_refine_ls_matrix_type full
_refine_ls_number_parameters 43
_refine_ls_number_reflns 831
_refine_ls_number_restraints 13
_refine_ls_restrained_S_all 1.060
_refine_ls_R_factor_all 0.0349
_refine_ls_R_factor_gt 0.0336
_refine_ls_shift/su_max 0.001
_refine_ls_shift/su_mean 0.000
_refine_ls_structure_factor_coef Fsqd
_refine_ls_weighting_details 'calc w=1/[\s^2^(Fo^2^)+(0.1845P)^2^+147.8140P] where P=(Fo^2^+2Fc^2^)/3'
_refine_ls_weighting_scheme calc
_refine_ls_wR_factor_gt 0.1138
_refine_ls_wR_factor_ref 0.1250
_reflns_number_gt 825
_reflns_number_total 831
_reflns_threshold_expression >2sigma(I)
_cod_data_source_file ic6b02121_si_007.cif
_cod_data_source_block 3(R)
_cod_depositor_comments
;
The following automatic conversions were performed:

data item '_exptl_absorpt_correction_type' value 'None' was changed
to 'none' in accordance with the
/home/saulius/struct/COD-crude-data/automatic-downloads/DataCite-retrospective/ACS/depositions/lib/dictionaries/cif_core.dic
dictionary named 'cif_core.dic' version 2.4.2 last updated on
2011-04-26.

data item '_symmetry_cell_setting' value 'Trigonal' was changed to
'trigonal' in accordance with the
/home/saulius/struct/COD-crude-data/automatic-downloads/DataCite-retrospective/ACS/depositions/lib/dictionaries/cif_core.dic
dictionary named 'cif_core.dic' version 2.4.2 last updated on
2011-04-26.

Automatic conversion script
Id: cif_fix_values 6909 2019-04-08 15:41:33Z antanas 
;
_cod_original_sg_symbol_H-M R32
_cod_database_code 4349227

loop_
_symmetry_equiv_pos_as_xyz
'x, y, z'
'-y, x-y, z'
'-x+y, -x, z'
'y, x, -z'
'x-y, -y, -z'
'-x, -x+y, -z'
'x+2/3, y+1/3, z+1/3'
'-y+2/3, x-y+1/3, z+1/3'
'-x+y+2/3, -x+1/3, z+1/3'
'y+2/3, x+1/3, -z+1/3'
'x-y+2/3, -y+1/3, -z+1/3'
'-x+2/3, -x+y+1/3, -z+1/3'
'x+1/3, y+2/3, z+2/3'
'-y+1/3, x-y+2/3, z+2/3'
'-x+y+1/3, -x+2/3, z+2/3'
'y+1/3, x+2/3, -z+2/3'
'x-y+1/3, -y+2/3, -z+2/3'
'-x+1/3, -x+y+2/3, -z+2/3'

loop_
_atom_site_label
_atom_site_type_symbol
_atom_site_fract_x
_atom_site_fract_y
_atom_site_fract_z
_atom_site_U_iso_or_equiv
_atom_site_adp_type
_atom_site_occupancy
_atom_site_symmetry_multiplicity
_atom_site_calc_flag
_atom_site_refinement_flags
I1 I 0.65264(17) 0.6667 0.6667 0.0355(7) Uani 1 2 d S
Ag1 Ag 0.6667 0.5588(3) 0.8333 0.0495(10) Uani 1 2 d S
I2 I 0.4533(2) 0.3333 0.8333 0.0443(8) Uani 1 2 d S
Ag2 Ag 0.6667 0.3333 0.8900(5) 0.0482(17) Uani 0.50 3 d SP
N2 N 0.6667 0.3333 1.236(2) 0.022(6) Uani 1 3 d S
H1 H 0.6667 0.3333 1.2970 0.026 Uiso 0.50 3 d SPR
N1 N 0.6667 0.3333 1.052(3) 0.045(9) Uani 1 3 d S
C1 C 0.557(3) 0.340(2) 1.0907(15) 0.041(6) Uani 1 1 d DU
H1A H 0.5643 0.4153 1.0729 0.049 Uiso 1 1 calc R
H1B H 0.4851 0.2773 1.0633 0.049 Uiso 1 1 calc R
C2 C 0.552(2) 0.329(2) 1.1983(15) 0.036(5) Uani 1 1 d DU
H2A H 0.4833 0.2542 1.2163 0.044 Uiso 1 1 calc R
H2B H 0.5441 0.3923 1.2260 0.044 Uiso 1 1 calc R

loop_
_atom_site_aniso_label
_atom_site_aniso_U_11
_atom_site_aniso_U_22
_atom_site_aniso_U_33
_atom_site_aniso_U_23
_atom_site_aniso_U_13
_atom_site_aniso_U_12
I1 0.0401(10) 0.0414(12) 0.0254(11) 0.0112(8) 0.0056(4) 0.0207(6)
Ag1 0.0521(18) 0.0497(14) 0.048(2) -0.0007(7) -0.0015(14) 0.0260(9)
I2 0.0409(12) 0.0320(12) 0.0569(19) 0.0029(10) 0.0015(5) 0.0160(6)
Ag2 0.053(3) 0.053(3) 0.038(4) 0.000 0.000 0.0267(13)
N2 0.025(9) 0.025(9) 0.015(13) 0.000 0.000 0.013(4)
N1 0.046(13) 0.046(13) 0.04(2) 0.000 0.000 0.023(6)
C1 0.049(9) 0.039(9) 0.035(9) -0.002(7) -0.017(8) 0.022(7)
C2 0.027(8) 0.043(9) 0.044(9) 0.003(8) -0.006(7) 0.021(7)

loop_
_atom_type_symbol
_atom_type_description
_atom_type_scat_dispersion_real
_atom_type_scat_dispersion_imag
_atom_type_scat_source
C C 0.0033 0.0016 'International Tables Vol C Tables 4.2.6.8 and 6.1.1.4'
H H 0.0000 0.0000 'International Tables Vol C Tables 4.2.6.8 and 6.1.1.4'
N N 0.0061 0.0033 'International Tables Vol C Tables 4.2.6.8 and 6.1.1.4'
Ag Ag -0.8971 1.1015 'International Tables Vol C Tables 4.2.6.8 and 6.1.1.4'
I I -0.4742 1.8119 'International Tables Vol C Tables 4.2.6.8 and 6.1.1.4'

loop_
_geom_angle_atom_site_label_1
_geom_angle_atom_site_label_2
_geom_angle_atom_site_label_3
_geom_angle
_geom_angle_site_symmetry_1
_geom_angle_site_symmetry_3
Ag1 I1 Ag1 143.08(10) . 14_654
I1 Ag1 I1 115.28(13) . 9_565
I1 Ag1 I2 109.70(5) . 3_665
I1 Ag1 I2 103.99(7) 9_565 3_665
I1 Ag1 I2 103.99(7) . .
I1 Ag1 I2 109.70(5) 9_565 .
I2 Ag1 I2 114.50(16) 3_665 .
I1 Ag1 Ag2 107.13(14) . 16_546
I1 Ag1 Ag2 137.58(16) 9_565 16_546
I2 Ag1 Ag2 58.54(8) 3_665 16_546
I2 Ag1 Ag2 58.54(8) . 16_546
I1 Ag1 Ag2 137.58(16) . .
I1 Ag1 Ag2 107.13(14) 9_565 .
I2 Ag1 Ag2 58.54(8) 3_665 .
I2 Ag1 Ag2 58.54(8) . .
Ag2 Ag1 Ag2 30.5(3) 16_546 .
Ag1 I2 Ag1 125.50(16) 2_655 .
Ag1 I2 Ag2 63.90(8) 2_655 16_546
Ag1 I2 Ag2 63.90(8) . 16_546
Ag1 I2 Ag2 63.90(8) 2_655 .
Ag1 I2 Ag2 63.90(8) . .
Ag2 I2 Ag2 32.2(3) 16_546 .
Ag2 Ag2 I2 73.91(14) 16_546 2_655
N1 Ag2 I2 106.09(14) . 2_655
Ag2 Ag2 I2 73.91(14) 16_546 3_665
N1 Ag2 I2 106.09(14) . 3_665
I2 Ag2 I2 112.63(12) 2_655 3_665
Ag2 Ag2 I2 73.91(14) 16_546 .
N1 Ag2 I2 106.09(14) . .
I2 Ag2 I2 112.63(12) 2_655 .
I2 Ag2 I2 112.63(12) 3_665 .
Ag2 Ag2 Ag1 74.74(13) 16_546 3_665
I2 Ag2 Ag1 57.56(4) 2_655 3_665
I2 Ag2 Ag1 57.56(4) 3_665 3_665
I2 Ag2 Ag1 148.7(3) . 3_665
Ag2 Ag2 Ag1 74.74(14) 16_546 2_655
I2 Ag2 Ag1 57.56(4) 2_655 2_655
I2 Ag2 Ag1 148.7(3) 3_665 2_655
I2 Ag2 Ag1 57.56(4) . 2_655
Ag1 Ag2 Ag1 113.33(11) 3_665 2_655
Ag2 Ag2 Ag1 74.74(13) 16_546 .
I2 Ag2 Ag1 148.7(3) 2_655 .
I2 Ag2 Ag1 57.56(4) 3_665 .
I2 Ag2 Ag1 57.56(4) . .
Ag1 Ag2 Ag1 113.33(11) 3_665 .
Ag1 Ag2 Ag1 113.33(11) 2_655 .
C2 N2 C2 108.8(13) 2_655 3_665
C2 N2 C2 108.8(13) 2_655 .
C2 N2 C2 108.8(13) 3_665 .
C1 N1 C1 108.7(16) 2_655 3_665
C1 N1 C1 108.7(16) 2_655 .
C1 N1 C1 108.7(16) 3_665 .
C1 N1 Ag2 110.2(16) 2_655 .
C1 N1 Ag2 110.2(16) 3_665 .
C1 N1 Ag2 110.2(16) . .
C2 C1 N1 110(2) . .
C1 C2 N2 110(2) . .

loop_
_geom_bond_atom_site_label_1
_geom_bond_atom_site_label_2
_geom_bond_distance
_geom_bond_site_symmetry_2
I1 Ag1 2.802(2) .
I1 Ag1 2.802(2) 14_654
Ag1 I1 2.802(2) 9_565
Ag1 I2 2.868(2) 3_665
Ag1 I2 2.868(2) .
Ag1 Ag2 3.052(4) 16_546
Ag1 Ag2 3.052(4) .
I2 Ag1 2.868(2) 2_655
I2 Ag2 2.899(3) 16_546
I2 Ag2 2.899(3) .
Ag2 Ag2 1.607(15) 16_546
Ag2 N1 2.30(4) .
Ag2 I2 2.899(3) 2_655
Ag2 I2 2.899(3) 3_665
Ag2 Ag1 3.052(4) 3_665
Ag2 Ag1 3.052(4) 2_655
N2 C2 1.56(3) 2_655
N2 C2 1.56(3) 3_665
N2 C2 1.56(3) .
N1 C1 1.57(3) 2_655
N1 C1 1.57(3) 3_665
N1 C1 1.57(3) .
C1 C2 1.530(10) .
